data_4338137
loop_
_publ_author_name
'Kleeberg, Christian'
'Grunenberg, J\"org'
'Xie, Xiulan'

_publ_section_title
;
 K-H3C and K-Sn Interactions in Potassium Trimethylstannyl Complexes: A
 Structural, Mechanochemical, and NMR Study.
;
_journal_issue 9
_journal_name_full 'Inorganic chemistry'
_journal_page_first 4400
_journal_page_last 4410
_journal_paper_doi 10.1021/ic500065s
_journal_volume 53
_journal_year 2014
_chemical_formula_moiety 'C15 H41 K N4 Sn'
_chemical_formula_sum 'C15 H41 K N4 Sn'
_chemical_formula_weight 435.31
_chemical_name_systematic
;
 ?
;
_space_group_IT_number 14
_symmetry_cell_setting monoclinic
_symmetry_Int_Tables_number 14
_symmetry_space_group_name_Hall '-P 2ybc'
_symmetry_space_group_name_H-M 'P 1 21/c 1'
_atom_sites_solution_hydrogens geom
_atom_sites_solution_primary direct
_atom_sites_solution_secondary difmap
_audit_creation_method SHELXL-97
_cell_angle_alpha 90.00
_cell_angle_beta 99.960(5)
_cell_angle_gamma 90.00
_cell_formula_units_Z 8
_cell_length_a 14.6515(10)
_cell_length_b 22.3453(16)
_cell_length_c 14.4641(10)
_cell_measurement_reflns_used 13516
_cell_measurement_temperature 100(2)
_cell_measurement_theta_max 75.45
_cell_measurement_theta_min 4.98
_cell_volume 4664.1(6)
_computing_cell_refinement
;
 CrysAlisPro, Agilent Technologies,
 Version 1.171.36.24a (release 19-12-2012 CrysAlis171 .NET)
 (compiled Dec 19 2012,11:08:27)
;
_computing_data_collection
;
 CrysAlisPro, Agilent Technologies,
 Version 1.171.36.24a (release 19-12-2012 CrysAlis171 .NET)
 (compiled Dec 19 2012,11:08:27)
;
_computing_data_reduction
;
 CrysAlisPro, Agilent Technologies,
 Version 1.171.36.24a (release 19-12-2012 CrysAlis171 .NET)
 (compiled Dec 19 2012,11:08:27)
;
_computing_molecular_graphics
;
 Diamond 3.2i, K. Brandenburg, Crystal Impact GbR, Bonn, Germany.
;
_computing_publication_material
;
 WinGX v1.80.05 (L. J. Farrugia, J. Appl. Cryst., 1999, 32, 837-838.)
;
_computing_structure_refinement
;
 SHELXL-97 (G. M. Sheldrick, Acta Cryst. (2008). A64, 122-122)'
;
_computing_structure_solution
;
 SHELXS-97 (G. M. Sheldrick, Acta Cryst. (2008). A64, 112-122)
;
_diffrn_ambient_temperature 100(2)
_diffrn_detector_area_resol_mean 10.3543
_diffrn_measured_fraction_theta_full 1.000
_diffrn_measured_fraction_theta_max 1.000
_diffrn_measurement_device_type 'Oxford Diffraction, Xcalibur, Atlas, Nova'
_diffrn_measurement_method \w-scan
_diffrn_radiation_monochromator mirror
_diffrn_radiation_source 'Nova (Cu) X-ray Source'
_diffrn_radiation_type CuK\a
_diffrn_radiation_wavelength 1.54178
_diffrn_reflns_av_R_equivalents 0.1010
_diffrn_reflns_av_sigmaI/netI 0.0400
_diffrn_reflns_limit_h_max 17
_diffrn_reflns_limit_h_min -16
_diffrn_reflns_limit_k_max 27
_diffrn_reflns_limit_k_min -27
_diffrn_reflns_limit_l_max 17
_diffrn_reflns_limit_l_min -17
_diffrn_reflns_number 69064
_diffrn_reflns_theta_full 69.99
_diffrn_reflns_theta_max 69.99
_diffrn_reflns_theta_min 3.65
_exptl_absorpt_coefficient_mu 10.303
_exptl_absorpt_correction_T_max 1.000
_exptl_absorpt_correction_T_min 0.008
_exptl_absorpt_correction_type multi-scan
_exptl_absorpt_process_details
;
 CrysAlisPro, Agilent Technologies,
 Version 1.171.36.24a (release 19-12-2012 CrysAlis171 .NET)
 (compiled Dec 19 2012,11:08:27)
 Empirical absorption correction using spherical harmonics,
 implemented in SCALE3 ABSPACK scaling algorithm.
;
_exptl_crystal_colour colourless
_exptl_crystal_density_diffrn 1.240
_exptl_crystal_density_method 'not measured'
_exptl_crystal_description needle
_exptl_crystal_F_000 1824
_exptl_crystal_recrystallization_method
;
 From a solution in THF/TMEDA layered with n-pentane at -40 deg C.
;
_exptl_crystal_size_max 0.36
_exptl_crystal_size_mid 0.04
_exptl_crystal_size_min 0.04
_refine_diff_density_max 0.953
_refine_diff_density_min -1.250
_refine_diff_density_rms 0.083
_refine_ls_extinction_method none
_refine_ls_goodness_of_fit_ref 1.085
_refine_ls_hydrogen_treatment constr
_refine_ls_matrix_type full
_refine_ls_number_parameters 452
_refine_ls_number_reflns 8848
_refine_ls_number_restraints 0
_refine_ls_restrained_S_all 1.085
_refine_ls_R_factor_all 0.0795
_refine_ls_R_factor_gt 0.0524
_refine_ls_shift/su_max 0.002
_refine_ls_shift/su_mean 0.000
_refine_ls_structure_factor_coef Fsqd
_refine_ls_weighting_details 'calc w=1/[\s^2^(Fo^2^)+(0.0627P)^2^+4.3397P] where P=(Fo^2^+2Fc^2^)/3'
_refine_ls_weighting_scheme calc
_refine_ls_wR_factor_gt 0.1393
_refine_ls_wR_factor_ref 0.1584
_reflns_number_gt 5692
_reflns_number_total 8848
_reflns_threshold_expression I>2\s(I)
_cod_data_source_file ic500065s_si_002.cif
_cod_data_source_block 6_100_00_2b
_cod_depositor_comments 'Adding full bibliography for 4338135--4338138.cif.'
_cod_original_sg_symbol_H-M P2(1)/c
_cod_database_code 4338137

loop_
_symmetry_equiv_pos_as_xyz
'x, y, z'
'-x, y+1/2, -z+1/2'
'-x, -y, -z'
'x, -y-1/2, z-1/2'

loop_
_atom_site_label
_atom_site_type_symbol
_atom_site_fract_x
_atom_site_fract_y
_atom_site_fract_z
_atom_site_U_iso_or_equiv
_atom_site_adp_type
_atom_site_occupancy
_atom_site_symmetry_multiplicity
_atom_site_calc_flag
_atom_site_refinement_flags
_atom_site_disorder_assembly
_atom_site_disorder_group
C4 C 0.3312(3) 0.2229(3) 0.0733(4) 0.0477(13) Uani 1 1 d . A .
H4A H 0.3673 0.2273 0.0226 0.072 Uiso 1 1 calc R . .
H4B H 0.3246 0.1804 0.0871 0.072 Uiso 1 1 calc R . .
H4C H 0.3633 0.2434 0.1296 0.072 Uiso 1 1 calc R . .
C5 C 0.1964(4) 0.2196(3) -0.0424(5) 0.068(2) Uani 1 1 d . A .
H5A H 0.2351 0.2251 -0.0906 0.103 Uiso 1 1 calc R . .
H5B H 0.1350 0.2370 -0.0642 0.103 Uiso 1 1 calc R . .
H5C H 0.1900 0.1767 -0.0304 0.103 Uiso 1 1 calc R . .
C6 C 0.1861(4) 0.2431(2) 0.1202(5) 0.0578(16) Uani 1 1 d . A .
H6A H 0.2268 0.2523 0.1805 0.069 Uiso 1 1 calc R . .
H6B H 0.1663 0.2008 0.1227 0.069 Uiso 1 1 calc R . .
C7 C 0.1028(4) 0.2818(3) 0.1109(5) 0.0546(15) Uani 1 1 d . A .
H7A H 0.0630 0.2735 0.0497 0.066 Uiso 1 1 calc R . .
H7B H 0.0673 0.2709 0.1608 0.066 Uiso 1 1 calc R . .
C8 C 0.1618(4) 0.3676(3) 0.2117(4) 0.0559(16) Uani 1 1 d . A .
H8A H 0.2202 0.3466 0.2339 0.084 Uiso 1 1 calc R . .
H8B H 0.1180 0.3595 0.2543 0.084 Uiso 1 1 calc R . .
H8C H 0.1734 0.4108 0.2101 0.084 Uiso 1 1 calc R . .
C9 C 0.0354(3) 0.3782(2) 0.0844(4) 0.0467(13) Uani 1 1 d . A .
H9A H 0.0085 0.3639 0.0215 0.070 Uiso 1 1 calc R . .
H9B H 0.0472 0.4213 0.0821 0.070 Uiso 1 1 calc R . .
H9C H -0.0079 0.3704 0.1276 0.070 Uiso 1 1 calc R . .
C10 C 0.3027(5) 0.5248(3) 0.0544(5) 0.0699(19) Uani 1 1 d . A .
H10A H 0.3637 0.5072 0.0768 0.105 Uiso 1 1 calc R . .
H10B H 0.2620 0.5173 0.1003 0.105 Uiso 1 1 calc R . .
H10C H 0.3092 0.5681 0.0464 0.105 Uiso 1 1 calc R . .
C11 C 0.1703(4) 0.5243(2) -0.0675(4) 0.0474(13) Uani 1 1 d . A .
H11A H 0.1325 0.5191 -0.0185 0.071 Uiso 1 1 calc R . .
H11B H 0.1400 0.5045 -0.1252 0.071 Uiso 1 1 calc R . .
H11C H 0.1772 0.5670 -0.0797 0.071 Uiso 1 1 calc R . .
C12 C 0.3108(5) 0.5058(3) -0.1194(5) 0.0370(15) Uani 0.6959(9) 1 d P A 5
H12A H 0.3276 0.5485 -0.1249 0.044 Uiso 0.6959(9) 1 calc PR A 5
H12B H 0.2690 0.4941 -0.1779 0.044 Uiso 0.6959(9) 1 calc PR A 5
C13 C 0.4002(4) 0.4663(3) -0.1058(5) 0.0357(14) Uani 0.6959(9) 1 d P A 5
H13A H 0.4397 0.4783 -0.1517 0.043 Uiso 0.6959(9) 1 calc PR A 5
H13B H 0.4360 0.4726 -0.0419 0.043 Uiso 0.6959(9) 1 calc PR A 5
C12A C 0.3452(11) 0.5084(8) -0.0775(13) 0.0370(15) Uani 0.3041(9) 1 d P A 6
H12C H 0.4010 0.5015 -0.0293 0.044 Uiso 0.3041(9) 1 calc PR A 6
H12D H 0.3460 0.5506 -0.0982 0.044 Uiso 0.3041(9) 1 calc PR A 6
C13A C 0.3476(10) 0.4688(7) -0.1577(11) 0.0357(14) Uani 0.3041(9) 1 d P A 6
H13C H 0.3935 0.4836 -0.1951 0.043 Uiso 0.3041(9) 1 calc PR A 6
H13D H 0.2860 0.4679 -0.1986 0.043 Uiso 0.3041(9) 1 calc PR A 6
C14 C 0.4641(3) 0.3712(3) -0.0857(4) 0.0519(15) Uani 1 1 d . A .
H14A H 0.4904 0.3849 -0.0223 0.078 Uiso 1 1 calc R . .
H14B H 0.5077 0.3798 -0.1283 0.078 Uiso 1 1 calc R . .
H14C H 0.4528 0.3280 -0.0847 0.078 Uiso 1 1 calc R . .
C15 C 0.3373(4) 0.3817(3) -0.2123(4) 0.0616(18) Uani 1 1 d . A .
H15A H 0.3255 0.3385 -0.2102 0.092 Uiso 1 1 calc R . .
H15B H 0.3813 0.3895 -0.2547 0.092 Uiso 1 1 calc R . .
H15C H 0.2790 0.4026 -0.2351 0.092 Uiso 1 1 calc R . .
N1 N 0.2398(3) 0.24941(17) 0.0445(3) 0.0387(9) Uani 1 1 d . . .
N2 N 0.1226(3) 0.34675(18) 0.1172(3) 0.0345(9) Uani 1 1 d . . .
N3 N 0.2621(3) 0.49760(18) -0.0365(3) 0.0408(10) Uani 1 1 d . . .
N4 N 0.3757(3) 0.40281(18) -0.1187(3) 0.0369(9) Uani 1 1 d . . .
K1 K 0.26771(13) 0.37221(7) 0.01793(14) 0.0269(4) Uani 0.6959(9) 1 d P A 1
Sn1 Sn 0.46434(3) 0.369051(19) 0.21570(3) 0.02682(13) Uani 0.6959(9) 1 d P A 1
C1 C 0.5694(7) 0.3102(4) 0.1656(6) 0.0362(17) Uani 0.6959(9) 1 d P A 1
H1A H 0.5942 0.3304 0.1151 0.054 Uiso 0.6959(9) 1 calc PR A 1
H1B H 0.5400 0.2725 0.1419 0.054 Uiso 0.6959(9) 1 calc PR A 1
H1C H 0.6200 0.3018 0.2178 0.054 Uiso 0.6959(9) 1 calc PR A 1
C2 C 0.4219(6) 0.3110(4) 0.3281(7) 0.0340(16) Uani 0.6959(9) 1 d P A 1
H2A H 0.3748 0.3318 0.3566 0.051 Uiso 0.6959(9) 1 calc PR A 1
H2B H 0.4760 0.3026 0.3763 0.051 Uiso 0.6959(9) 1 calc PR A 1
H2C H 0.3962 0.2733 0.3003 0.051 Uiso 0.6959(9) 1 calc PR A 1
C3 C 0.5761(5) 0.4079(3) 0.3238(4) 0.0369(15) Uani 0.6959(9) 1 d P A 1
H3A H 0.5495 0.4381 0.3603 0.055 Uiso 0.6959(9) 1 calc PR A 1
H3B H 0.6233 0.4264 0.2927 0.055 Uiso 0.6959(9) 1 calc PR A 1
H3C H 0.6046 0.3760 0.3657 0.055 Uiso 0.6959(9) 1 calc PR A 1
K1A K 0.2350(3) 0.3787(2) -0.0151(4) 0.0377(10) Uani 0.3041(9) 1 d P A 2
Sn1A Sn 0.03652(7) 0.38095(5) -0.21520(7) 0.0368(4) Uani 0.3041(9) 1 d P A 2
C1A C -0.056(2) 0.4443(17) -0.1581(18) 0.0370(18) Uani 0.3041(9) 1 d P A 2
H1A1 H -0.0196 0.4695 -0.1100 0.056 Uiso 0.3041(9) 1 calc PR A 2
H1A2 H -0.1021 0.4218 -0.1301 0.056 Uiso 0.3041(9) 1 calc PR A 2
H1A3 H -0.0883 0.4696 -0.2089 0.056 Uiso 0.3041(9) 1 calc PR A 2
C2A C 0.088(2) 0.442(2) -0.319(3) 0.042(2) Uani 0.3041(9) 1 d P A 2
H2A1 H 0.1393 0.4660 -0.2871 0.062 Uiso 0.3041(9) 1 calc PR A 2
H2A2 H 0.0372 0.4681 -0.3482 0.062 Uiso 0.3041(9) 1 calc PR A 2
H2A3 H 0.1088 0.4176 -0.3682 0.062 Uiso 0.3041(9) 1 calc PR A 2
C3A C -0.0696(14) 0.3335(10) -0.3087(14) 0.068(3) Uani 0.3041(9) 1 d P A 2
H3A1 H -0.0411 0.3018 -0.3410 0.102 Uiso 0.3041(9) 1 calc PR A 2
H3A2 H -0.1026 0.3614 -0.3550 0.102 Uiso 0.3041(9) 1 calc PR A 2
H3A3 H -0.1134 0.3156 -0.2725 0.102 Uiso 0.3041(9) 1 calc PR A 2
C19 C 0.9603(4) 0.3739(4) 0.4107(4) 0.073(2) Uani 1 1 d . A .
H19A H 0.9542 0.4175 0.4139 0.109 Uiso 1 1 calc R . .
H19B H 1.0036 0.3638 0.3685 0.109 Uiso 1 1 calc R . .
H19C H 0.9839 0.3582 0.4736 0.109 Uiso 1 1 calc R . .
C20 C 0.8338(4) 0.3746(3) 0.2838(4) 0.0588(17) Uani 1 1 d . A .
H20A H 0.8305 0.4181 0.2908 0.088 Uiso 1 1 calc R . .
H20B H 0.7718 0.3588 0.2602 0.088 Uiso 1 1 calc R . .
H20C H 0.8752 0.3649 0.2394 0.088 Uiso 1 1 calc R . .
C21 C 0.8940(6) 0.2841(4) 0.3842(7) 0.054(2) Uani 0.6959(9) 1 d P A 7
H21A H 0.9396 0.2783 0.4425 0.065 Uiso 0.6959(9) 1 calc PR A 7
H21B H 0.9243 0.2725 0.3308 0.065 Uiso 0.6959(9) 1 calc PR A 7
C22 C 0.8129(8) 0.2429(7) 0.3865(16) 0.085(6) Uani 0.6959(9) 1 d P A 7
H22A H 0.7681 0.2480 0.3274 0.102 Uiso 0.6959(9) 1 calc PR A 7
H22B H 0.8353 0.2011 0.3888 0.102 Uiso 0.6959(9) 1 calc PR A 7
C21A C 0.8356(13) 0.2810(8) 0.3383(15) 0.054(2) Uani 0.3041(9) 1 d P A 8
H21C H 0.7697 0.2818 0.3077 0.065 Uiso 0.3041(9) 1 calc PR A 8
H21D H 0.8733 0.2661 0.2926 0.065 Uiso 0.3041(9) 1 calc PR A 8
C22A C 0.847(2) 0.2455(19) 0.416(4) 0.085(6) Uani 0.3041(9) 1 d P A 8
H22C H 0.9046 0.2571 0.4595 0.102 Uiso 0.3041(9) 1 calc PR A 8
H22D H 0.8532 0.2031 0.3982 0.102 Uiso 0.3041(9) 1 calc PR A 8
C23 C 0.8018(5) 0.2241(3) 0.5543(6) 0.082(2) Uani 1 1 d . A .
H23A H 0.7597 0.2311 0.5990 0.124 Uiso 1 1 calc R . .
H23B H 0.8628 0.2410 0.5792 0.124 Uiso 1 1 calc R . .
H23C H 0.8079 0.1809 0.5446 0.124 Uiso 1 1 calc R . .
C24 C 0.6732(4) 0.2273(3) 0.4315(4) 0.0537(14) Uani 1 1 d . A .
H24A H 0.6339 0.2333 0.4791 0.081 Uiso 1 1 calc R . .
H24B H 0.6791 0.1844 0.4199 0.081 Uiso 1 1 calc R . .
H24C H 0.6452 0.2473 0.3732 0.081 Uiso 1 1 calc R . .
C25 C 0.6659(4) 0.3752(3) 0.7145(4) 0.0551(16) Uani 1 1 d . A .
H25A H 0.6768 0.3325 0.7061 0.083 Uiso 1 1 calc R . .
H25B H 0.6216 0.3804 0.7574 0.083 Uiso 1 1 calc R . .
H25C H 0.7245 0.3949 0.7408 0.083 Uiso 1 1 calc R . .
C26 C 0.5385(4) 0.3735(3) 0.5868(4) 0.0540(15) Uani 1 1 d . A .
H26A H 0.5125 0.3912 0.5259 0.081 Uiso 1 1 calc R . .
H26B H 0.4957 0.3799 0.6309 0.081 Uiso 1 1 calc R . .
H26C H 0.5478 0.3305 0.5792 0.081 Uiso 1 1 calc R . .
C27 C 0.6045(5) 0.4660(3) 0.6206(6) 0.0433(17) Uani 0.6959(9) 1 d P A 9
H27A H 0.5695 0.4753 0.6716 0.052 Uiso 0.6959(9) 1 calc PR A 9
H27B H 0.5643 0.4753 0.5600 0.052 Uiso 0.6959(9) 1 calc PR A 9
C28 C 0.6926(5) 0.5053(3) 0.6320(5) 0.0401(15) Uani 0.6959(9) 1 d P A 9
H28A H 0.6760 0.5475 0.6420 0.048 Uiso 0.6959(9) 1 calc PR A 9
H28B H 0.7371 0.4920 0.6876 0.048 Uiso 0.6959(9) 1 calc PR A 9
C27A C 0.6554(11) 0.4669(7) 0.6633(13) 0.0433(17) Uani 0.3041(9) 1 d P A 10
H27C H 0.6120 0.4802 0.7046 0.052 Uiso 0.3041(9) 1 calc PR A 10
H27D H 0.7190 0.4669 0.7002 0.052 Uiso 0.3041(9) 1 calc PR A 10
C28A C 0.6497(11) 0.5083(7) 0.5791(12) 0.0401(15) Uani 0.3041(9) 1 d P A 10
H28C H 0.5968 0.4971 0.5298 0.048 Uiso 0.3041(9) 1 calc PR A 10
H28D H 0.6417 0.5503 0.5977 0.048 Uiso 0.3041(9) 1 calc PR A 10
C29 C 0.8291(4) 0.5262(3) 0.5759(4) 0.0515(13) Uani 1 1 d . A .
H29A H 0.8653 0.5235 0.5250 0.077 Uiso 1 1 calc R . .
H29B H 0.8606 0.5038 0.6305 0.077 Uiso 1 1 calc R . .
H29C H 0.8232 0.5682 0.5931 0.077 Uiso 1 1 calc R . .
C30 C 0.6957(5) 0.5319(3) 0.4576(6) 0.098(3) Uani 1 1 d . A .
H30A H 0.6342 0.5151 0.4345 0.148 Uiso 1 1 calc R . .
H30B H 0.7352 0.5265 0.4101 0.148 Uiso 1 1 calc R . .
H30C H 0.6899 0.5747 0.4704 0.148 Uiso 1 1 calc R . .
N5 N 0.8698(3) 0.34748(19) 0.3752(3) 0.0454(11) Uani 1 1 d . . .
N6 N 0.7647(3) 0.25264(18) 0.4650(4) 0.0478(11) Uani 1 1 d . . .
N7 N 0.6283(3) 0.40212(19) 0.6236(3) 0.0400(10) Uani 1 1 d . . .
N8 N 0.7375(3) 0.50093(19) 0.5446(3) 0.0488(12) Uani 1 1 d . . .
K2 K 0.76869(13) 0.37923(8) 0.51696(13) 0.0283(4) Uani 0.6959(9) 1 d P A 1
Sn2 Sn 0.96625(3) 0.381664(19) 0.71430(3) 0.02771(14) Uani 0.6959(9) 1 d P A 1
C16 C 0.9224(7) 0.4427(6) 0.8188(6) 0.0370(18) Uani 0.6959(9) 1 d P A 1
H16A H 0.8767 0.4225 0.8500 0.056 Uiso 0.6959(9) 1 calc PR A 1
H16B H 0.8947 0.4788 0.7872 0.056 Uiso 0.6959(9) 1 calc PR A 1
H16C H 0.9764 0.4538 0.8656 0.056 Uiso 0.6959(9) 1 calc PR A 1
C17 C 1.0636(7) 0.4442(8) 0.6638(10) 0.042(2) Uani 0.6959(9) 1 d P A 1
H17A H 1.0299 0.4689 0.6130 0.062 Uiso 0.6959(9) 1 calc PR A 1
H17B H 1.1120 0.4215 0.6403 0.062 Uiso 0.6959(9) 1 calc PR A 1
H17C H 1.0920 0.4701 0.7155 0.062 Uiso 0.6959(9) 1 calc PR A 1
C18 C 1.0772(6) 0.3414(4) 0.8201(6) 0.068(3) Uani 0.6959(9) 1 d P A 1
H18A H 1.0505 0.3104 0.8553 0.102 Uiso 0.6959(9) 1 calc PR A 1
H18B H 1.1057 0.3725 0.8634 0.102 Uiso 0.6959(9) 1 calc PR A 1
H18C H 1.1244 0.3235 0.7882 0.102 Uiso 0.6959(9) 1 calc PR A 1
K2A K 0.7337(3) 0.37177(17) 0.4851(3) 0.0342(9) Uani 0.3041(9) 1 d P A 2
Sn2A Sn 0.53479(8) 0.36782(6) 0.28501(7) 0.0412(4) Uani 0.3041(9) 1 d P A 2
C16A C 0.4405(16) 0.2973(10) 0.3221(17) 0.0362(17) Uani 0.3041(9) 1 d P A 2
H16D H 0.4742 0.2718 0.3717 0.054 Uiso 0.3041(9) 1 calc PR A 2
H16E H 0.4177 0.2730 0.2666 0.054 Uiso 0.3041(9) 1 calc PR A 2
H16F H 0.3879 0.3161 0.3445 0.054 Uiso 0.3041(9) 1 calc PR A 2
C17A C 0.5583(17) 0.2957(10) 0.1798(16) 0.0340(16) Uani 0.3041(9) 1 d P A 2
H17D H 0.6094 0.2697 0.2081 0.051 Uiso 0.3041(9) 1 calc PR A 2
H17E H 0.5738 0.3147 0.1235 0.051 Uiso 0.3041(9) 1 calc PR A 2
H17F H 0.5018 0.2719 0.1628 0.051 Uiso 0.3041(9) 1 calc PR A 2
C18A C 0.4211(11) 0.4058(7) 0.1759(9) 0.0369(15) Uani 0.3041(9) 1 d P A 2
H18D H 0.4448 0.4403 0.1457 0.055 Uiso 0.3041(9) 1 calc PR A 2
H18E H 0.3692 0.4184 0.2060 0.055 Uiso 0.3041(9) 1 calc PR A 2
H18F H 0.3998 0.3752 0.1286 0.055 Uiso 0.3041(9) 1 calc PR A 2

loop_
_atom_site_aniso_label
_atom_site_aniso_U_11
_atom_site_aniso_U_22
_atom_site_aniso_U_33
_atom_site_aniso_U_23
_atom_site_aniso_U_13
_atom_site_aniso_U_12
C4 0.041(3) 0.049(3) 0.052(3) -0.017(3) 0.005(2) 0.001(2)
C5 0.059(4) 0.051(4) 0.084(5) -0.024(3) -0.018(3) 0.019(3)
C6 0.051(3) 0.035(3) 0.094(5) 0.024(3) 0.029(3) 0.005(2)
C7 0.043(3) 0.041(3) 0.085(4) 0.012(3) 0.025(3) 0.000(2)
C8 0.043(3) 0.088(5) 0.037(3) -0.003(3) 0.010(2) 0.015(3)
C9 0.038(3) 0.063(4) 0.040(3) 0.000(2) 0.008(2) 0.007(2)
C10 0.060(4) 0.050(4) 0.087(5) -0.018(3) -0.023(3) 0.011(3)
C11 0.051(3) 0.042(3) 0.046(3) -0.004(2) 0.000(2) 0.008(2)
C12 0.033(4) 0.029(3) 0.047(5) 0.011(3) 0.001(3) -0.001(3)
C13 0.026(3) 0.032(3) 0.052(4) 0.010(3) 0.015(2) -0.005(3)
C12A 0.033(4) 0.029(3) 0.047(5) 0.011(3) 0.001(3) -0.001(3)
C13A 0.026(3) 0.032(3) 0.052(4) 0.010(3) 0.015(2) -0.005(3)
C14 0.037(3) 0.076(4) 0.044(3) -0.002(3) 0.011(2) 0.006(3)
C15 0.044(3) 0.100(5) 0.043(3) 0.004(3) 0.011(3) 0.016(3)
N1 0.044(2) 0.0249(19) 0.048(2) -0.0093(17) 0.0105(18) 0.0019(16)
N2 0.036(2) 0.032(2) 0.039(2) 0.0009(17) 0.0161(16) 0.0006(16)
N3 0.043(2) 0.029(2) 0.054(3) -0.0073(18) 0.019(2) 0.0075(17)
N4 0.045(2) 0.032(2) 0.039(2) -0.0014(17) 0.0232(18) 0.0035(17)
K1 0.0298(9) 0.0213(7) 0.0312(9) 0.0088(6) 0.0095(6) 0.0045(6)
Sn1 0.0289(2) 0.0300(2) 0.0208(2) 0.00169(15) 0.00214(16) 0.00636(16)
C1 0.050(4) 0.028(5) 0.034(4) 0.006(3) 0.016(3) 0.003(3)
C2 0.037(4) 0.027(4) 0.042(4) -0.001(3) 0.016(3) 0.006(2)
C3 0.049(4) 0.038(4) 0.021(3) -0.011(2) -0.002(2) -0.020(2)
K1A 0.038(2) 0.039(2) 0.041(3) 0.0111(19) 0.0187(19) -0.0078(19)
Sn1A 0.0461(7) 0.0331(6) 0.0331(6) 0.0010(4) 0.0119(5) 0.0037(4)
C1A 0.039(6) 0.054(3) 0.012(5) -0.009(4) -0.013(3) 0.013(4)
C2A 0.034(7) 0.050(4) 0.038(6) 0.004(4) -0.002(4) -0.011(6)
C3A 0.065(5) 0.083(6) 0.060(5) 0.033(4) 0.026(4) 0.042(4)
C19 0.041(3) 0.141(7) 0.039(3) 0.020(4) 0.012(3) 0.016(4)
C20 0.045(3) 0.095(5) 0.037(3) 0.001(3) 0.009(2) -0.013(3)
C21 0.044(4) 0.042(4) 0.085(6) -0.010(4) 0.034(4) -0.001(4)
C22 0.067(10) 0.034(4) 0.175(18) -0.049(7) 0.078(12) -0.026(7)
C21A 0.044(4) 0.042(4) 0.085(6) -0.010(4) 0.034(4) -0.001(4)
C22A 0.067(10) 0.034(4) 0.175(18) -0.049(7) 0.078(12) -0.026(7)
C23 0.062(4) 0.052(4) 0.119(6) 0.024(4) -0.023(4) -0.012(3)
C24 0.049(3) 0.060(4) 0.050(3) 0.012(3) 0.003(2) 0.000(3)
C25 0.039(3) 0.082(5) 0.045(3) -0.006(3) 0.011(2) -0.012(3)
C26 0.040(3) 0.078(4) 0.046(3) 0.008(3) 0.014(2) -0.001(3)
C27 0.033(4) 0.034(3) 0.068(5) -0.013(3) 0.023(3) 0.007(3)
C28 0.032(3) 0.034(3) 0.053(4) -0.018(3) 0.004(3) 0.003(3)
C27A 0.033(4) 0.034(3) 0.068(5) -0.013(3) 0.023(3) 0.007(3)
C28A 0.032(3) 0.034(3) 0.053(4) -0.018(3) 0.004(3) 0.003(3)
C29 0.058(3) 0.046(3) 0.049(3) 0.015(3) 0.004(3) 0.002(3)
C30 0.071(5) 0.056(4) 0.143(8) 0.038(5) -0.053(5) -0.022(4)
N5 0.058(3) 0.035(2) 0.054(3) 0.008(2) 0.038(2) 0.0067(19)
N6 0.047(2) 0.026(2) 0.076(3) 0.010(2) 0.026(2) -0.0021(17)
N7 0.048(2) 0.033(2) 0.047(2) 0.0017(18) 0.029(2) -0.0026(18)
N8 0.055(3) 0.027(2) 0.071(3) 0.015(2) 0.026(2) -0.0016(18)
K2 0.0299(8) 0.0282(9) 0.0275(9) -0.0098(6) 0.0069(6) 0.0014(6)
Sn2 0.0322(2) 0.0282(2) 0.0221(2) -0.00298(15) 0.00286(17) -0.00211(16)
C16 0.039(6) 0.054(3) 0.012(5) -0.009(4) -0.013(3) 0.013(4)
C17 0.034(7) 0.050(4) 0.038(6) 0.004(4) -0.002(4) -0.011(6)
C18 0.065(5) 0.083(6) 0.060(5) 0.033(4) 0.026(4) 0.042(4)
K2A 0.048(3) 0.0217(18) 0.039(2) -0.0078(17) 0.0230(19) -0.0061(17)
Sn2A 0.0463(7) 0.0453(7) 0.0341(6) -0.0020(5) 0.0132(5) -0.0077(5)
C16A 0.050(4) 0.028(5) 0.034(4) 0.006(3) 0.016(3) 0.003(3)
C17A 0.037(4) 0.027(4) 0.042(4) -0.001(3) 0.016(3) 0.006(2)
C18A 0.049(4) 0.038(4) 0.021(3) -0.011(2) -0.002(2) -0.020(2)

loop_
_atom_type_symbol
_atom_type_description
_atom_type_scat_dispersion_real
_atom_type_scat_dispersion_imag
_atom_type_scat_source
C C 0.0181 0.0091 'International Tables Vol C Tables 4.2.6.8 and 6.1.1.4'
H H 0.0000 0.0000 'International Tables Vol C Tables 4.2.6.8 and 6.1.1.4'
N N 0.0311 0.0180 'International Tables Vol C Tables 4.2.6.8 and 6.1.1.4'
K K 0.3868 1.0657 'International Tables Vol C Tables 4.2.6.8 and 6.1.1.4'
Sn Sn 0.0259 5.4591 'International Tables Vol C Tables 4.2.6.8 and 6.1.1.4'

loop_
_geom_angle_atom_site_label_1
_geom_angle_atom_site_label_2
_geom_angle_atom_site_label_3
_geom_angle
N1 C4 H4A 109.5
N1 C4 H4B 109.5
H4A C4 H4B 109.5
N1 C4 H4C 109.5
H4A C4 H4C 109.5
H4B C4 H4C 109.5
N1 C5 H5A 109.5
N1 C5 H5B 109.5
H5A C5 H5B 109.5
N1 C5 H5C 109.5
H5A C5 H5C 109.5
H5B C5 H5C 109.5
N1 C6 C7 114.6(5)
N1 C6 H6A 108.6
C7 C6 H6A 108.6
N1 C6 H6B 108.6
C7 C6 H6B 108.6
H6A C6 H6B 107.6
N2 C7 C6 114.7(4)
N2 C7 H7A 108.6
C6 C7 H7A 108.6
N2 C7 H7B 108.6
C6 C7 H7B 108.6
H7A C7 H7B 107.6
N2 C8 H8A 109.5
N2 C8 H8B 109.5
H8A C8 H8B 109.5
N2 C8 H8C 109.5
H8A C8 H8C 109.5
H8B C8 H8C 109.5
N2 C9 H9A 109.5
N2 C9 H9B 109.5
H9A C9 H9B 109.5
N2 C9 H9C 109.5
H9A C9 H9C 109.5
H9B C9 H9C 109.5
N3 C10 H10A 109.5
N3 C10 H10B 109.5
H10A C10 H10B 109.5
N3 C10 H10C 109.5
H10A C10 H10C 109.5
H10B C10 H10C 109.5
N3 C11 H11A 109.5
N3 C11 H11B 109.5
H11A C11 H11B 109.5
N3 C11 H11C 109.5
H11A C11 H11C 109.5
H11B C11 H11C 109.5
N3 C12 C13 109.4(5)
N3 C12 H12A 109.8
C13 C12 H12A 109.8
N3 C12 H12B 109.8
C13 C12 H12B 109.8
H12A C12 H12B 108.3
N4 C13 C12 110.4(5)
N4 C13 H13A 109.6
C12 C13 H13A 109.6
N4 C13 H13B 109.6
C12 C13 H13B 109.6
H13A C13 H13B 108.1
N3 C12A C13A 110.9(12)
N3 C12A H12C 109.5
C13A C12A H12C 109.5
N3 C12A H12D 109.5
C13A C12A H12D 109.5
H12C C12A H12D 108.1
C12A C13A N4 108.4(12)
C12A C13A H13C 110.0
N4 C13A H13C 110.0
C12A C13A H13D 110.0
N4 C13A H13D 110.0
H13C C13A H13D 108.4
N4 C14 H14A 109.5
N4 C14 H14B 109.5
H14A C14 H14B 109.5
N4 C14 H14C 109.5
H14A C14 H14C 109.5
H14B C14 H14C 109.5
N4 C15 H15A 109.5
N4 C15 H15B 109.5
H15A C15 H15B 109.5
N4 C15 H15C 109.5
H15A C15 H15C 109.5
H15B C15 H15C 109.5
C4 N1 C6 109.5(4)
C4 N1 C5 107.6(4)
C6 N1 C5 112.8(5)
C4 N1 K1 106.7(3)
C6 N1 K1 107.9(3)
C5 N1 K1 112.2(4)
C4 N1 K1A 116.5(3)
C6 N1 K1A 108.6(3)
C5 N1 K1A 101.9(4)
K1 N1 K1A 11.81(9)
C8 N2 C9 109.2(4)
C8 N2 C7 114.3(5)
C9 N2 C7 107.5(4)
C8 N2 K1 101.7(3)
C9 N2 K1 115.5(3)
C7 N2 K1 108.8(3)
C8 N2 K1A 111.8(3)
C9 N2 K1A 103.8(3)
C7 N2 K1A 109.7(3)
K1 N2 K1A 12.84(9)
C12A N3 C11 126.2(8)
C12A N3 C10 93.3(8)
C11 N3 C10 108.2(4)
C12A N3 C12 28.0(6)
C11 N3 C12 104.0(4)
C10 N3 C12 118.9(5)
C12A N3 K1A 110.9(7)
C11 N3 K1A 106.8(3)
C10 N3 K1A 110.3(4)
C12 N3 K1A 108.0(4)
C12A N3 K1 106.4(7)
C11 N3 K1 117.1(3)
C10 N3 K1 99.7(3)
C12 N3 K1 109.7(3)
K1A N3 K1 12.28(10)
C15 N4 C13 118.8(5)
C15 N4 C14 108.8(4)
C13 N4 C14 103.8(4)
C15 N4 C13A 86.4(7)
C13 N4 C13A 36.9(6)
C14 N4 C13A 135.0(6)
C15 N4 K1A 103.5(3)
C13 N4 K1A 107.7(3)
C14 N4 K1A 114.8(3)
C13A N4 K1A 101.4(5)
C15 N4 K1 113.6(3)
C13 N4 K1 107.4(3)
C14 N4 K1 102.9(3)
C13A N4 K1 109.1(5)
K1A N4 K1 12.89(9)
N1 K1 N4 116.41(13)
N1 K1 N2 66.01(12)
N4 K1 N2 165.60(15)
N1 K1 N3 168.47(16)
N4 K1 N3 64.52(12)
N2 K1 N3 110.08(12)
N1 K1 Sn1 89.31(10)
N4 K1 Sn1 95.20(10)
N2 K1 Sn1 99.06(10)
N3 K1 Sn1 102.12(10)
C3 Sn1 C1 89.6(3)
C3 Sn1 C2 88.8(3)
C1 Sn1 C2 100.8(3)
C3 Sn1 K1 156.04(18)
C1 Sn1 K1 104.4(2)
C2 Sn1 K1 107.1(2)
Sn1 C1 H1A 109.5
Sn1 C1 H1B 109.5
H1A C1 H1B 109.5
Sn1 C1 H1C 109.5
H1A C1 H1C 109.5
H1B C1 H1C 109.5
Sn1 C2 H2A 109.5
Sn1 C2 H2B 109.5
H2A C2 H2B 109.5
Sn1 C2 H2C 109.5
H2A C2 H2C 109.5
H2B C2 H2C 109.5
Sn1 C3 H3A 109.5
Sn1 C3 H3B 109.5
H3A C3 H3B 109.5
Sn1 C3 H3C 109.5
H3A C3 H3C 109.5
H3B C3 H3C 109.5
N3 K1A N4 67.35(15)
N3 K1A N2 116.0(2)
N4 K1A N2 168.6(3)
N3 K1A N1 167.4(3)
N4 K1A N1 110.8(2)
N2 K1A N1 63.35(14)
N3 K1A Sn1A 90.43(17)
N4 K1A Sn1A 97.40(16)
N2 K1A Sn1A 93.52(15)
N1 K1A Sn1A 102.21(15)
C3A Sn1A C1A 97.2(8)
C3A Sn1A C2A 99.5(10)
C1A Sn1A C2A 99.2(17)
C3A Sn1A K1A 149.4(5)
C1A Sn1A K1A 99.5(5)
C2A Sn1A K1A 102.9(7)
Sn1A C1A H1A1 109.5
Sn1A C1A H1A2 109.5
H1A1 C1A H1A2 109.5
Sn1A C1A H1A3 109.5
H1A1 C1A H1A3 109.5
H1A2 C1A H1A3 109.5
Sn1A C2A H2A1 109.5
Sn1A C2A H2A2 109.5
H2A1 C2A H2A2 109.5
Sn1A C2A H2A3 109.5
H2A1 C2A H2A3 109.5
H2A2 C2A H2A3 109.5
Sn1A C3A H3A1 109.5
Sn1A C3A H3A2 109.5
H3A1 C3A H3A2 109.5
Sn1A C3A H3A3 109.5
H3A1 C3A H3A3 109.5
H3A2 C3A H3A3 109.5
N5 C19 H19A 109.5
N5 C19 H19B 109.5
H19A C19 H19B 109.5
N5 C19 H19C 109.5
H19A C19 H19C 109.5
H19B C19 H19C 109.5
N5 C20 H20A 109.5
N5 C20 H20B 109.5
H20A C20 H20B 109.5
N5 C20 H20C 109.5
H20A C20 H20C 109.5
H20B C20 H20C 109.5
N5 C21 C22 114.4(9)
N5 C21 H21A 108.7
C22 C21 H21A 108.7
N5 C21 H21B 108.7
C22 C21 H21B 108.7
H21A C21 H21B 107.6
N6 C22 C21 114.7(10)
N6 C22 H22A 108.6
C21 C22 H22A 108.6
N6 C22 H22B 108.6
C21 C22 H22B 108.6
H22A C22 H22B 107.6
C22A C21A N5 106(2)
C22A C21A H21C 110.6
N5 C21A H21C 110.6
C22A C21A H21D 110.6
N5 C21A H21D 110.6
H21C C21A H21D 108.7
C21A C22A N6 109(3)
C21A C22A H22C 109.9
N6 C22A H22C 109.9
C21A C22A H22D 109.9
N6 C22A H22D 109.9
H22C C22A H22D 108.3
N6 C23 H23A 109.5
N6 C23 H23B 109.5
H23A C23 H23B 109.5
N6 C23 H23C 109.5
H23A C23 H23C 109.5
H23B C23 H23C 109.5
N6 C24 H24A 109.5
N6 C24 H24B 109.5
H24A C24 H24B 109.5
N6 C24 H24C 109.5
H24A C24 H24C 109.5
H24B C24 H24C 109.5
N7 C25 H25A 109.5
N7 C25 H25B 109.5
H25A C25 H25B 109.5
N7 C25 H25C 109.5
H25A C25 H25C 109.5
H25B C25 H25C 109.5
N7 C26 H26A 109.5
N7 C26 H26B 109.5
H26A C26 H26B 109.5
N7 C26 H26C 109.5
H26A C26 H26C 109.5
H26B C26 H26C 109.5
N7 C27 C28 111.1(5)
N7 C27 H27A 109.4
C28 C27 H27A 109.4
N7 C27 H27B 109.4
C28 C27 H27B 109.4
H27A C27 H27B 108.0
N8 C28 C27 110.3(5)
N8 C28 H28A 109.6
C27 C28 H28A 109.6
N8 C28 H28B 109.6
C27 C28 H28B 109.6
H28A C28 H28B 108.1
C28A C27A N7 106.8(13)
C28A C27A H27C 110.4
N7 C27A H27C 110.4
C28A C27A H27D 110.4
N7 C27A H27D 110.4
H27C C27A H27D 108.6
N8 C28A C27A 105.9(12)
N8 C28A H28C 110.6
C27A C28A H28C 110.6
N8 C28A H28D 110.6
C27A C28A H28D 110.6
H28C C28A H28D 108.7
N8 C29 H29A 109.5
N8 C29 H29B 109.5
H29A C29 H29B 109.5
N8 C29 H29C 109.5
H29A C29 H29C 109.5
H29B C29 H29C 109.5
N8 C30 H30A 109.5
N8 C30 H30B 109.5
H30A C30 H30B 109.5
N8 C30 H30C 109.5
H30A C30 H30C 109.5
H30B C30 H30C 109.5
C21 N5 C19 99.7(5)
C21 N5 C20 121.6(6)
C19 N5 C20 108.2(4)
C21 N5 C21A 36.9(8)
C19 N5 C21A 133.9(8)
C20 N5 C21A 92.2(9)
C21 N5 K2A 108.8(4)
C19 N5 K2A 114.4(3)
C20 N5 K2A 104.5(3)
C21A N5 K2A 98.9(6)
C21 N5 K2 109.3(4)
C19 N5 K2 101.6(3)
C20 N5 K2 113.6(3)
C21A N5 K2 107.3(6)
K2A N5 K2 13.24(9)
C22 N6 C24 103.1(6)
C22 N6 C23 118.0(10)
C24 N6 C23 107.7(4)
C22 N6 C22A 24(2)
C24 N6 C22A 124.7(15)
C23 N6 C22A 99(2)
C22 N6 K2A 110.0(7)
C24 N6 K2A 104.7(4)
C23 N6 K2A 112.1(4)
C22A N6 K2A 108.4(16)
C22 N6 K2 110.8(6)
C24 N6 K2 115.9(3)
C23 N6 K2 102.0(4)
C22A N6 K2 103.9(14)
K2A N6 K2 12.56(10)
C25 N7 C27 118.4(5)
C25 N7 C26 108.6(4)
C27 N7 C26 102.6(5)
C25 N7 C27A 91.0(8)
C27 N7 C27A 33.4(7)
C26 N7 C27A 132.7(7)
C25 N7 K2A 111.9(3)
C27 N7 K2A 111.8(3)
C26 N7 K2A 101.8(3)
C27A N7 K2A 110.2(6)
C25 N7 K2 102.7(3)
C27 N7 K2 110.6(3)
C26 N7 K2 114.4(3)
C27A N7 K2 101.8(6)
K2A N7 K2 13.23(9)
C29 N8 C28A 131.9(8)
C29 N8 C30 107.9(4)
C28A N8 C30 88.7(8)
C29 N8 C28 103.0(5)
C28A N8 C28 35.1(7)
C30 N8 C28 120.1(6)
C29 N8 K2 104.9(3)
C28A N8 K2 109.4(7)
C30 N8 K2 112.9(4)
C28 N8 K2 106.6(3)
C29 N8 K2A 115.6(3)
C28A N8 K2A 103.3(7)
C30 N8 K2A 102.8(4)
C28 N8 K2A 108.0(3)
K2 N8 K2A 12.14(9)
N8 K2 N5 117.90(14)
N8 K2 N7 66.00(12)
N5 K2 N7 165.20(17)
N8 K2 N6 168.61(17)
N5 K2 N6 63.85(13)
N7 K2 N6 109.37(13)
N8 K2 Sn2 90.04(12)
N5 K2 Sn2 97.21(11)
N7 K2 Sn2 97.05(11)
N6 K2 Sn2 101.00(11)
C17 Sn2 C16 96.7(7)
C17 Sn2 C18 92.7(4)
C16 Sn2 C18 92.5(3)
C17 Sn2 K2 102.6(3)
C16 Sn2 K2 104.81(19)
C18 Sn2 K2 155.2(3)
Sn2 C16 H16A 109.5
Sn2 C16 H16B 109.5
H16A C16 H16B 109.5
Sn2 C16 H16C 109.5
H16A C16 H16C 109.5
H16B C16 H16C 109.5
Sn2 C17 H17A 109.5
Sn2 C17 H17B 109.5
H17A C17 H17B 109.5
Sn2 C17 H17C 109.5
H17A C17 H17C 109.5
H17B C17 H17C 109.5
Sn2 C18 H18A 109.5
Sn2 C18 H18B 109.5
H18A C18 H18B 109.5
Sn2 C18 H18C 109.5
H18A C18 H18C 109.5
H18B C18 H18C 109.5
N6 K2A N5 66.60(15)
N6 K2A N7 115.71(18)
N5 K2A N7 168.3(3)
N6 K2A N8 166.5(3)
N5 K2A N8 111.54(18)
N7 K2A N8 63.31(14)
N6 K2A Sn2A 90.93(17)
N5 K2A Sn2A 95.27(17)
N7 K2A Sn2A 96.13(16)
N8 K2A Sn2A 102.57(16)
C16A Sn2A C18A 91.2(7)
C16A Sn2A C17A 80.4(8)
C18A Sn2A C17A 88.7(7)
C16A Sn2A K2A 105.3(6)
C18A Sn2A K2A 156.5(4)
C17A Sn2A K2A 110.2(6)
Sn2A C16A H16D 109.5
Sn2A C16A H16E 109.5
H16D C16A H16E 109.5
Sn2A C16A H16F 109.5
H16D C16A H16F 109.5
H16E C16A H16F 109.5
Sn2A C17A H17D 109.5
Sn2A C17A H17E 109.5
H17D C17A H17E 109.5
Sn2A C17A H17F 109.5
H17D C17A H17F 109.5
H17E C17A H17F 109.5
Sn2A C18A H18D 109.5
Sn2A C18A H18E 109.5
H18D C18A H18E 109.5
Sn2A C18A H18F 109.5
H18D C18A H18F 109.5
H18E C18A H18F 109.5

loop_
_geom_bond_atom_site_label_1
_geom_bond_atom_site_label_2
_geom_bond_distance
C4 N1 1.458(6)
C4 H4A 0.9800
C4 H4B 0.9800
C4 H4C 0.9800
C5 N1 1.467(7)
C5 H5A 0.9800
C5 H5B 0.9800
C5 H5C 0.9800
C6 N1 1.462(7)
C6 C7 1.483(7)
C6 H6A 0.9900
C6 H6B 0.9900
C7 N2 1.479(7)
C7 H7A 0.9900
C7 H7B 0.9900
C8 N2 1.464(7)
C8 H8A 0.9800
C8 H8B 0.9800
C8 H8C 0.9800
C9 N2 1.464(6)
C9 H9A 0.9800
C9 H9B 0.9800
C9 H9C 0.9800
C10 N3 1.477(7)
C10 H10A 0.9800
C10 H10B 0.9800
C10 H10C 0.9800
C11 N3 1.468(6)
C11 H11A 0.9800
C11 H11B 0.9800
C11 H11C 0.9800
C12 N3 1.510(8)
C12 C13 1.564(9)
C12 H12A 0.9900
C12 H12B 0.9900
C13 N4 1.468(7)
C13 H13A 0.9900
C13 H13B 0.9900
C12A N3 1.465(17)
C12A C13A 1.47(2)
C12A H12C 0.9900
C12A H12D 0.9900
C13A N4 1.607(15)
C13A H13C 0.9900
C13A H13D 0.9900
C14 N4 1.481(6)
C14 H14A 0.9800
C14 H14B 0.9800
C14 H14C 0.9800
C15 N4 1.452(7)
C15 H15A 0.9800
C15 H15B 0.9800
C15 H15C 0.9800
N1 K1 2.810(4)
N1 K1A 3.011(6)
N2 K1 2.822(4)
N2 K1A 2.824(6)
N3 K1A 2.713(6)
N3 K1 2.908(4)
N4 K1A 2.803(6)
N4 K1 2.821(4)
K1 Sn1 3.693(2)
Sn1 C3 2.234(6)
Sn1 C1 2.239(10)
Sn1 C2 2.250(10)
C1 H1A 0.9800
C1 H1B 0.9800
C1 H1C 0.9800
C2 H2A 0.9800
C2 H2B 0.9800
C2 H2C 0.9800
C3 H3A 0.9800
C3 H3B 0.9800
C3 H3C 0.9800
K1A Sn1A 3.732(5)
Sn1A C3A 2.16(2)
Sn1A C1A 2.22(3)
Sn1A C2A 2.25(4)
C1A H1A1 0.9800
C1A H1A2 0.9800
C1A H1A3 0.9800
C2A H2A1 0.9800
C2A H2A2 0.9800
C2A H2A3 0.9800
C3A H3A1 0.9800
C3A H3A2 0.9800
C3A H3A3 0.9800
C19 N5 1.462(8)
C19 H19A 0.9800
C19 H19B 0.9800
C19 H19C 0.9800
C20 N5 1.466(7)
C20 H20A 0.9800
C20 H20B 0.9800
C20 H20C 0.9800
C21 N5 1.461(9)
C21 C22 1.507(12)
C21 H21A 0.9900
C21 H21B 0.9900
C22 N6 1.453(18)
C22 H22A 0.9900
C22 H22B 0.9900
C21A C22A 1.37(6)
C21A N5 1.627(18)
C21A H21C 0.9900
C21A H21D 0.9900
C22A N6 1.51(4)
C22A H22C 0.9900
C22A H22D 0.9900
C23 N6 1.459(8)
C23 H23A 0.9800
C23 H23B 0.9800
C23 H23C 0.9800
C24 N6 1.459(7)
C24 H24A 0.9800
C24 H24B 0.9800
C24 H24C 0.9800
C25 N7 1.464(7)
C25 H25A 0.9800
C25 H25B 0.9800
C25 H25C 0.9800
C26 N7 1.477(7)
C26 H26A 0.9800
C26 H26B 0.9800
C26 H26C 0.9800
C27 N7 1.469(8)
C27 C28 1.546(9)
C27 H27A 0.9900
C27 H27B 0.9900
C28 N8 1.525(8)
C28 H28A 0.9900
C28 H28B 0.9900
C27A C28A 1.52(3)
C27A N7 1.583(17)
C27A H27C 0.9900
C27A H27D 0.9900
C28A N8 1.467(16)
C28A H28C 0.9900
C28A H28D 0.9900
C29 N8 1.454(7)
C29 H29A 0.9800
C29 H29B 0.9800
C29 H29C 0.9800
C30 N8 1.473(8)
C30 H30A 0.9800
C30 H30B 0.9800
C30 H30C 0.9800
N5 K2A 2.810(6)
N5 K2 2.820(4)
N6 K2A 2.725(6)
N6 K2 2.925(5)
N7 K2A 2.814(5)
N7 K2 2.822(4)
N8 K2 2.798(5)
N8 K2A 3.010(6)
K2 Sn2 3.6974(19)
Sn2 C17 2.210(17)
Sn2 C16 2.212(11)
Sn2 C18 2.221(8)
C16 H16A 0.9800
C16 H16B 0.9800
C16 H16C 0.9800
C17 H17A 0.9800
C17 H17B 0.9800
C17 H17C 0.9800
C18 H18A 0.9800
C18 H18B 0.9800
C18 H18C 0.9800
K2A Sn2A 3.736(6)
Sn2A C16A 2.22(3)
Sn2A C18A 2.253(15)
Sn2A C17A 2.28(2)
C16A H16D 0.9800
C16A H16E 0.9800
C16A H16F 0.9800
C17A H17D 0.9800
C17A H17E 0.9800
C17A H17F 0.9800
C18A H18D 0.9800
C18A H18E 0.9800
C18A H18F 0.9800

loop_
_geom_torsion_atom_site_label_1
_geom_torsion_atom_site_label_2
_geom_torsion_atom_site_label_3
_geom_torsion_atom_site_label_4
_geom_torsion
N1 C6 C7 N2 -65.1(7)
N3 C12 C13 N4 72.2(7)
N3 C12A C13A N4 -75.2(14)
C7 C6 N1 C4 164.2(5)
C7 C6 N1 C5 -76.1(6)
C7 C6 N1 K1 48.5(6)
C7 C6 N1 K1A 36.0(6)
C6 C7 N2 C8 -72.2(6)
C6 C7 N2 C9 166.5(5)
C6 C7 N2 K1 40.7(6)
C6 C7 N2 K1A 54.3(6)
C13A C12A N3 C11 -85.3(14)
C13A C12A N3 C10 159.3(12)
C13A C12A N3 C12 -43.1(14)
C13A C12A N3 K1A 46.2(14)
C13A C12A N3 K1 58.2(13)
C13 C12 N3 C12A 47.4(16)
C13 C12 N3 C11 -166.6(5)
C13 C12 N3 C10 73.1(7)
C13 C12 N3 K1A -53.4(6)
C13 C12 N3 K1 -40.6(6)
C12 C13 N4 C15 69.9(6)
C12 C13 N4 C14 -169.3(5)
C12 C13 N4 C13A 38.2(9)
C12 C13 N4 K1A -47.2(6)
C12 C13 N4 K1 -60.7(6)
C12A C13A N4 C15 161.2(11)
C12A C13A N4 C13 -46.2(10)
C12A C13A N4 C14 -85.6(12)
C12A C13A N4 K1A 58.2(11)
C12A C13A N4 K1 47.5(12)
C4 N1 K1 N4 60.1(3)
C6 N1 K1 N4 177.6(3)
C5 N1 K1 N4 -57.5(4)
K1A N1 K1 N4 -87.1(6)
C4 N1 K1 N2 -135.6(3)
C6 N1 K1 N2 -18.1(3)
C5 N1 K1 N2 106.8(4)
K1A N1 K1 N2 77.3(5)
C4 N1 K1 N3 151.9(6)
C6 N1 K1 N3 -90.5(8)
C5 N1 K1 N3 34.4(9)
K1A N1 K1 N3 4.8(7)
C4 N1 K1 Sn1 -35.4(3)
C6 N1 K1 Sn1 82.2(3)
C5 N1 K1 Sn1 -152.9(4)
K1A N1 K1 Sn1 177.5(6)
C15 N4 K1 N1 60.0(4)
C13 N4 K1 N1 -166.6(3)
C14 N4 K1 N1 -57.5(3)
C13A N4 K1 N1 154.5(6)
K1A N4 K1 N1 100.0(5)
C15 N4 K1 N2 -36.3(8)
C13 N4 K1 N2 97.1(7)
C14 N4 K1 N2 -153.7(5)
C13A N4 K1 N2 58.3(9)
K1A N4 K1 N2 3.7(7)
C15 N4 K1 N3 -107.3(4)
C13 N4 K1 N3 26.2(3)
C14 N4 K1 N3 135.3(3)
C13A N4 K1 N3 -12.7(6)
K1A N4 K1 N3 -67.2(5)
C15 N4 K1 Sn1 151.8(3)
C13 N4 K1 Sn1 -74.8(4)
C14 N4 K1 Sn1 34.3(3)
C13A N4 K1 Sn1 -113.7(6)
K1A N4 K1 Sn1 -168.2(5)
C8 N2 K1 N1 110.2(3)
C9 N2 K1 N1 -131.7(4)
C7 N2 K1 N1 -10.7(3)
K1A N2 K1 N1 -106.7(5)
C8 N2 K1 N4 -146.8(6)
C9 N2 K1 N4 -28.7(8)
C7 N2 K1 N4 92.2(7)
K1A N2 K1 N4 -3.7(7)
C8 N2 K1 N3 -81.5(3)
C9 N2 K1 N3 36.6(4)
C7 N2 K1 N3 157.6(3)
K1A N2 K1 N3 61.6(5)
C8 N2 K1 Sn1 25.0(3)
C9 N2 K1 Sn1 143.1(3)
C7 N2 K1 Sn1 -95.9(3)
K1A N2 K1 Sn1 168.1(5)
C12A N3 K1 N1 -118.4(10)
C11 N3 K1 N1 29.0(9)
C10 N3 K1 N1 145.3(7)
C12 N3 K1 N1 -89.1(8)
K1A N3 K1 N1 -5.1(7)
C12A N3 K1 N4 -20.9(8)
C11 N3 K1 N4 126.5(4)
C10 N3 K1 N4 -117.3(4)
C12 N3 K1 N4 8.4(4)
K1A N3 K1 N4 92.3(6)
C12A N3 K1 N2 173.6(8)
C11 N3 K1 N2 -39.0(4)
C10 N3 K1 N2 77.2(4)
C12 N3 K1 N2 -157.2(4)
K1A N3 K1 N2 -73.2(6)
C12A N3 K1 Sn1 69.1(8)
C11 N3 K1 Sn1 -143.5(3)
C10 N3 K1 Sn1 -27.2(4)
C12 N3 K1 Sn1 98.4(4)
K1A N3 K1 Sn1 -177.7(6)
N1 K1 Sn1 C3 -170.6(4)
N4 K1 Sn1 C3 72.9(4)
N2 K1 Sn1 C3 -105.0(4)
N3 K1 Sn1 C3 7.9(4)
N1 K1 Sn1 C1 65.5(2)
N4 K1 Sn1 C1 -51.0(2)
N2 K1 Sn1 C1 131.0(2)
N3 K1 Sn1 C1 -116.0(2)
N1 K1 Sn1 C2 -40.8(2)
N4 K1 Sn1 C2 -157.3(2)
N2 K1 Sn1 C2 24.7(2)
N3 K1 Sn1 C2 137.7(2)
C12A N3 K1A N4 -9.1(8)
C11 N3 K1A N4 131.8(3)
C10 N3 K1A N4 -111.0(4)
C12 N3 K1A N4 20.5(4)
K1 N3 K1A N4 -79.7(6)
C12A N3 K1A N2 158.9(8)
C11 N3 K1A N2 -60.2(4)
C10 N3 K1A N2 57.1(4)
C12 N3 K1A N2 -171.5(4)
K1 N3 K1A N2 88.3(6)
C12A N3 K1A N1 75.0(13)
C11 N3 K1A N1 -144.2(10)
C10 N3 K1A N1 -26.9(12)
C12 N3 K1A N1 104.6(10)
K1 N3 K1A N1 4.4(6)
C12A N3 K1A Sn1A -107.0(8)
C11 N3 K1A Sn1A 33.9(3)
C10 N3 K1A Sn1A 151.2(4)
C12 N3 K1A Sn1A -77.4(4)
K1 N3 K1A Sn1A -177.6(6)
C15 N4 K1A N3 -112.5(4)
C13 N4 K1A N3 14.1(4)
C14 N4 K1A N3 129.1(4)
C13A N4 K1A N3 -23.5(6)
K1 N4 K1A N3 104.8(5)
C15 N4 K1A N2 138.0(11)
C13 N4 K1A N2 -95.4(12)
C14 N4 K1A N2 19.6(13)
C13A N4 K1A N2 -133.0(13)
K1 N4 K1A N2 -4.7(8)
C15 N4 K1A N1 81.0(4)
C13 N4 K1A N1 -152.4(4)
C14 N4 K1A N1 -37.4(4)
C13A N4 K1A N1 170.0(6)
K1 N4 K1A N1 -61.7(5)
C15 N4 K1A Sn1A -25.1(4)
C13 N4 K1A Sn1A 101.5(4)
C14 N4 K1A Sn1A -143.5(3)
C13A N4 K1A Sn1A 63.9(6)
K1 N4 K1A Sn1A -167.8(6)
C8 N2 K1A N3 -60.6(4)
C9 N2 K1A N3 57.0(4)
C7 N2 K1A N3 171.6(3)
K1 N2 K1A N3 -99.9(6)
C8 N2 K1A N4 44.0(13)
C9 N2 K1A N4 161.6(11)
C7 N2 K1A N4 -83.8(12)
K1 N2 K1A N4 4.7(8)
C8 N2 K1A N1 105.3(4)
C9 N2 K1A N1 -137.1(3)
C7 N2 K1A N1 -22.5(3)
K1 N2 K1A N1 66.0(5)
C8 N2 K1A Sn1A -152.8(3)
C9 N2 K1A Sn1A -35.2(3)
C7 N2 K1A Sn1A 79.4(3)
K1 N2 K1A Sn1A 167.9(6)
C4 N1 K1A N3 -40.2(11)
C6 N1 K1A N3 83.9(11)
C5 N1 K1A N3 -156.9(10)
K1 N1 K1A N3 -4.7(7)
C4 N1 K1A N4 38.9(4)
C6 N1 K1A N4 163.0(4)
C5 N1 K1A N4 -77.8(4)
K1 N1 K1A N4 74.4(5)
C4 N1 K1A N2 -130.4(4)
C6 N1 K1A N2 -6.3(3)
C5 N1 K1A N2 112.9(4)
K1 N1 K1A N2 -94.9(6)
C4 N1 K1A Sn1A 141.8(3)
C6 N1 K1A Sn1A -94.1(4)
C5 N1 K1A Sn1A 25.1(4)
K1 N1 K1A Sn1A 177.3(6)
N3 K1A Sn1A C3A 176.4(10)
N4 K1A Sn1A C3A 109.2(10)
N2 K1A Sn1A C3A -67.5(10)
N1 K1A Sn1A C3A -4.0(10)
N3 K1A Sn1A C1A -61.4(11)
N4 K1A Sn1A C1A -128.6(11)
N2 K1A Sn1A C1A 54.7(11)
N1 K1A Sn1A C1A 118.2(11)
N3 K1A Sn1A C2A 40.5(13)
N4 K1A Sn1A C2A -26.7(13)
N2 K1A Sn1A C2A 156.6(13)
N1 K1A Sn1A C2A -139.9(13)
N5 C21 C22 N6 -61.7(18)
N5 C21A C22A N6 83(2)
N7 C27 C28 N8 70.1(8)
N7 C27A C28A N8 -82.2(13)
C22 C21 N5 C19 159.3(11)
C22 C21 N5 C20 -82.2(12)
C22 C21 N5 C21A -40.2(15)
C22 C21 N5 K2A 39.2(12)
C22 C21 N5 K2 53.3(12)
C22A C21A N5 C21 44.4(18)
C22A C21A N5 C19 72(2)
C22A C21A N5 C20 -170.4(18)
C22A C21A N5 K2A -65.3(18)
C22A C21A N5 K2 -54.8(19)
C21 C22 N6 C24 157.5(12)
C21 C22 N6 C23 -84.0(15)
C21 C22 N6 C22A -44(5)
C21 C22 N6 K2A 46.3(16)
C21 C22 N6 K2 32.9(16)
C21A C22A N6 C22 48(5)
C21A C22A N6 C24 74(3)
C21A C22A N6 C23 -167(2)
C21A C22A N6 K2A -50(3)
C21A C22A N6 K2 -62(2)
C28 C27 N7 C25 75.1(7)
C28 C27 N7 C26 -165.4(6)
C28 C27 N7 C27A 36.9(12)
C28 C27 N7 K2A -57.1(7)
C28 C27 N7 K2 -42.9(7)
C28A C27A N7 C25 165.0(10)
C28A C27A N7 C27 -47.9(12)
C28A C27A N7 C26 -78.2(13)
C28A C27A N7 K2A 51.2(12)
C28A C27A N7 K2 61.8(11)
C27A C28A N8 C29 -80.7(14)
C27A C28A N8 C30 166.1(11)
C27A C28A N8 C28 -39.2(11)
C27A C28A N8 K2 52.3(12)
C27A C28A N8 K2A 63.2(12)
C27 C28 N8 C29 -165.3(5)
C27 C28 N8 C28A 45.1(12)
C27 C28 N8 C30 74.7(7)
C27 C28 N8 K2 -55.2(6)
C27 C28 N8 K2A -42.6(6)
C29 N8 K2 N5 -64.4(4)
C28A N8 K2 N5 149.9(8)
C30 N8 K2 N5 52.9(5)
C28 N8 K2 N5 -173.2(3)
K2A N8 K2 N5 88.3(5)
C29 N8 K2 N7 131.5(4)
C28A N8 K2 N7 -14.2(8)
C30 N8 K2 N7 -111.2(4)
C28 N8 K2 N7 22.7(3)
K2A N8 K2 N7 -75.8(5)
C29 N8 K2 N6 -160.3(7)
C28A N8 K2 N6 54.0(12)
C30 N8 K2 N6 -43.1(10)
C28 N8 K2 N6 90.9(9)
K2A N8 K2 N6 -7.7(7)
C29 N8 K2 Sn2 33.8(3)
C28A N8 K2 Sn2 -111.9(8)
C30 N8 K2 Sn2 151.1(4)
C28 N8 K2 Sn2 -75.0(4)
K2A N8 K2 Sn2 -173.5(5)
C21 N5 K2 N8 169.0(5)
C19 N5 K2 N8 64.2(4)
C20 N5 K2 N8 -51.8(4)
C21A N5 K2 N8 -152.2(8)
K2A N5 K2 N8 -100.6(5)
C21 N5 K2 N7 -89.4(8)
C19 N5 K2 N7 165.9(5)
C20 N5 K2 N7 49.9(8)
C21A N5 K2 N7 -50.5(11)
K2A N5 K2 N7 1.0(6)
C21 N5 K2 N6 -23.7(5)
C19 N5 K2 N6 -128.4(4)
C20 N5 K2 N6 115.6(4)
C21A N5 K2 N6 15.2(8)
K2A N5 K2 N6 66.7(4)
C21 N5 K2 Sn2 75.1(5)
C19 N5 K2 Sn2 -29.7(4)
C20 N5 K2 Sn2 -145.6(4)
C21A N5 K2 Sn2 114.0(8)
K2A N5 K2 Sn2 165.5(5)
C25 N7 K2 N8 -117.0(3)
C27 N7 K2 N8 10.3(4)
C26 N7 K2 N8 125.5(4)
C27A N7 K2 N8 -23.3(8)
K2A N7 K2 N8 107.6(5)
C25 N7 K2 N5 134.3(6)
C27 N7 K2 N5 -98.4(7)
C26 N7 K2 N5 16.8(8)
C27A N7 K2 N5 -132.0(9)
K2A N7 K2 N5 -1.0(6)
C25 N7 K2 N6 74.2(3)
C27 N7 K2 N6 -158.5(4)
C26 N7 K2 N6 -43.3(4)
C27A N7 K2 N6 167.9(8)
K2A N7 K2 N6 -61.2(4)
C25 N7 K2 Sn2 -30.1(3)
C27 N7 K2 Sn2 97.1(4)
C26 N7 K2 Sn2 -147.6(3)
C27A N7 K2 Sn2 63.6(8)
K2A N7 K2 Sn2 -165.5(5)
C22 N6 K2 N8 97.1(11)
C24 N6 K2 N8 -19.8(10)
C23 N6 K2 N8 -136.5(8)
C22A N6 K2 N8 121(2)
K2A N6 K2 N8 8.2(8)
C22 N6 K2 N5 -4.6(8)
C24 N6 K2 N5 -121.5(4)
C23 N6 K2 N5 121.8(4)
C22A N6 K2 N5 19(2)
K2A N6 K2 N5 -93.5(5)
C22 N6 K2 N7 161.1(8)
C24 N6 K2 N7 44.2(4)
C23 N6 K2 N7 -72.5(4)
C22A N6 K2 N7 -175(2)
K2A N6 K2 N7 72.2(5)
C22 N6 K2 Sn2 -97.3(8)
C24 N6 K2 Sn2 145.8(4)
C23 N6 K2 Sn2 29.1(4)
C22A N6 K2 Sn2 -74(2)
K2A N6 K2 Sn2 173.8(5)
N8 K2 Sn2 C17 -63.4(5)
N5 K2 Sn2 C17 54.8(5)
N7 K2 Sn2 C17 -129.2(5)
N6 K2 Sn2 C17 119.4(5)
N8 K2 Sn2 C16 37.1(4)
N5 K2 Sn2 C16 155.3(4)
N7 K2 Sn2 C16 -28.7(4)
N6 K2 Sn2 C16 -140.1(4)
N8 K2 Sn2 C18 169.9(5)
N5 K2 Sn2 C18 -71.9(5)
N7 K2 Sn2 C18 104.1(5)
N6 K2 Sn2 C18 -7.3(5)
C22 N6 K2A N5 -17.3(7)
C24 N6 K2A N5 -127.5(4)
C23 N6 K2A N5 116.1(4)
C22A N6 K2A N5 8(2)
K2 N6 K2A N5 78.4(5)
C22 N6 K2A N7 175.3(7)
C24 N6 K2A N7 65.1(4)
C23 N6 K2A N7 -51.3(5)
C22A N6 K2A N7 -160(2)
K2 N6 K2A N7 -89.0(5)
C22 N6 K2A N8 -102.2(11)
C24 N6 K2A N8 147.7(8)
C23 N6 K2A N8 31.2(10)
C22A N6 K2A N8 -77(2)
K2 N6 K2A N8 -6.4(6)
C22 N6 K2A Sn2A 78.0(7)
C24 N6 K2A Sn2A -32.1(3)
C23 N6 K2A Sn2A -148.6(4)
C22A N6 K2A Sn2A 103(2)
K2 N6 K2A Sn2A 173.8(5)
C21 N5 K2A N6 -11.1(5)
C19 N5 K2A N6 -121.6(4)
C20 N5 K2A N6 120.2(4)
C21A N5 K2A N6 25.6(8)
K2 N5 K2A N6 -105.3(5)
C21 N5 K2A N7 92.9(11)
C19 N5 K2A N7 -17.6(12)
C20 N5 K2A N7 -135.8(10)
C21A N5 K2A N7 129.5(12)
K2 N5 K2A N7 -1.3(8)
C21 N5 K2A N8 154.4(5)
C19 N5 K2A N8 43.9(5)
C20 N5 K2A N8 -74.3(4)
C21A N5 K2A N8 -168.9(8)
K2 N5 K2A N8 60.2(4)
C21 N5 K2A Sn2A -99.8(5)
C19 N5 K2A Sn2A 149.6(4)
C20 N5 K2A Sn2A 31.5(4)
C21A N5 K2A Sn2A -63.2(8)
K2 N5 K2A Sn2A 166.0(5)
C25 N7 K2A N6 52.4(4)
C27 N7 K2A N6 -172.2(4)
C26 N7 K2A N6 -63.4(4)
C27A N7 K2A N6 152.0(8)
K2 N7 K2A N6 100.0(5)
C25 N7 K2A N5 -46.3(12)
C27 N7 K2A N5 89.1(11)
C26 N7 K2A N5 -162.1(10)
C27A N7 K2A N5 53.3(14)
K2 N7 K2A N5 1.3(8)
C25 N7 K2A N8 -112.6(4)
C27 N7 K2A N8 22.8(4)
C26 N7 K2A N8 131.6(4)
C27A N7 K2A N8 -13.0(8)
K2 N7 K2A N8 -64.9(4)
C25 N7 K2A Sn2A 146.4(3)
C27 N7 K2A Sn2A -78.2(4)
C26 N7 K2A Sn2A 30.6(3)
C27A N7 K2A Sn2A -114.0(8)
K2 N7 K2A Sn2A -166.0(5)
C29 N8 K2A N6 36.4(10)
C28A N8 K2A N6 -114.5(11)
C30 N8 K2A N6 153.8(9)
C28 N8 K2A N6 -78.3(10)
K2 N8 K2A N6 7.0(7)
C29 N8 K2A N5 -42.9(4)
C28A N8 K2A N5 166.2(8)
C30 N8 K2A N5 74.5(5)
C28 N8 K2A N5 -157.6(4)
K2 N8 K2A N5 -72.3(5)
C29 N8 K2A N7 125.6(4)
C28A N8 K2A N7 -25.3(8)
C30 N8 K2A N7 -117.0(4)
C28 N8 K2A N7 10.9(4)
K2 N8 K2A N7 96.2(5)
C29 N8 K2A Sn2A -143.8(3)
C28A N8 K2A Sn2A 65.3(8)
C30 N8 K2A Sn2A -26.4(4)
C28 N8 K2A Sn2A 101.5(4)
K2 N8 K2A Sn2A -173.3(5)
N6 K2A Sn2A C16A 55.3(5)
N5 K2A Sn2A C16A 121.9(5)
N7 K2A Sn2A C16A -60.7(5)
N8 K2A Sn2A C16A -124.6(5)
N6 K2A Sn2A C18A -171.7(10)
N5 K2A Sn2A C18A -105.1(10)
N7 K2A Sn2A C18A 72.4(10)
N8 K2A Sn2A C18A 8.4(10)
N6 K2A Sn2A C17A -29.9(5)
N5 K2A Sn2A C17A 36.7(5)
N7 K2A Sn2A C17A -145.8(5)
N8 K2A Sn2A C17A 150.2(5)
